data_7044372
loop_
_publ_author_name
'Bauer, Emma'
'Domingo, Xavier'
'Balcells, Cristina'
'Polat, Ibrahim'
'Crespo, Margarita'
'Quirante, Josefina'
'Badia, Josefa'
'Baldom\`a, Laura'
'Font-Bardia, Merce'
'Cascante, Marta'

_publ_section_title
;
 Synthesis, characterisation and biological activity of new
 cyclometallated platinum(IV) iodido complexes
;
_journal_name_full 'Dalton Trans.'
_journal_paper_doi 10.1039/C7DT03448B
_journal_year 2017
_chemical_formula_moiety 'C12 H16 Cl I N2 Pt'
_chemical_formula_sum 'C12 H16 Cl I N2 Pt'
_chemical_formula_weight 545.71
_chemical_name_systematic
; 
 ? 
;
_space_group_crystal_system monoclinic
_space_group_IT_number 14
_space_group_name_Hall '-P 2yn'
_space_group_name_H-M_alt 'P 1 21/n 1'
_symmetry_space_group_name_Hall '-P 2yn'
_symmetry_space_group_name_H-M 'P 1 21/n 1'
_atom_sites_solution_hydrogens geom
_audit_creation_method SHELXL-2012
_audit_update_record
;
2017-09-27 deposited with the CCDC.
2017-09-29 downloaded from the CCDC.
;
_cell_angle_alpha 90
_cell_angle_beta 109.344(2)
_cell_angle_gamma 90
_cell_formula_units_Z 4
_cell_length_a 8.4203(4)
_cell_length_b 19.0185(11)
_cell_length_c 9.2913(5)
_cell_measurement_reflns_used 9781
_cell_measurement_temperature 100(2)
_cell_measurement_theta_max 30.51
_cell_measurement_theta_min 2.56
_cell_volume 1403.92(13)
_computing_cell_refinement 'Bruker SAINT'
_computing_data_collection 'Bruker APEX2'
_computing_data_reduction 'Bruker SAINT'
_computing_molecular_graphics 'Bruker SHELXTL'
_computing_publication_material 'Bruker SHELXTL'
_computing_structure_refinement 'SHELXL-2014 (Sheldrick 2014)'
_computing_structure_solution 'SHELXS-97 (Sheldrick 2008)'
_diffrn_ambient_temperature 100(2)
_diffrn_measured_fraction_theta_full 0.999
_diffrn_measured_fraction_theta_max 0.996
_diffrn_measurement_device_type 'D8 Venture'
_diffrn_measurement_method '\f and \w scans'
_diffrn_radiation_type MoK\a
_diffrn_radiation_wavelength 0.71073
_diffrn_reflns_av_R_equivalents 0.0376
_diffrn_reflns_av_unetI/netI 0.0204
_diffrn_reflns_Laue_measured_fraction_full 0.999
_diffrn_reflns_Laue_measured_fraction_max 0.996
_diffrn_reflns_limit_h_max 11
_diffrn_reflns_limit_h_min -12
_diffrn_reflns_limit_k_max 27
_diffrn_reflns_limit_k_min -27
_diffrn_reflns_limit_l_max 12
_diffrn_reflns_limit_l_min -13
_diffrn_reflns_number 39267
_diffrn_reflns_point_group_measured_fraction_full 0.999
_diffrn_reflns_point_group_measured_fraction_max 0.996
_diffrn_reflns_theta_full 25.242
_diffrn_reflns_theta_max 30.567
_diffrn_reflns_theta_min 2.142
_diffrn_source microfocus
_exptl_absorpt_coefficient_mu 12.364
_exptl_absorpt_correction_T_max 0.7461
_exptl_absorpt_correction_T_min 0.5287
_exptl_absorpt_correction_type multi-scan
_exptl_absorpt_process_details sadabs
_exptl_crystal_colour orange
_exptl_crystal_density_diffrn 2.582
_exptl_crystal_description prism
_exptl_crystal_F_000 1000
_exptl_crystal_size_max 0.138
_exptl_crystal_size_mid 0.101
_exptl_crystal_size_min 0.095
_refine_diff_density_max 0.705
_refine_diff_density_min -1.465
_refine_diff_density_rms 0.166
_refine_ls_extinction_method none
_refine_ls_goodness_of_fit_ref 1.125
_refine_ls_hydrogen_treatment constr
_refine_ls_matrix_type full
_refine_ls_number_parameters 156
_refine_ls_number_reflns 4288
_refine_ls_number_restraints 0
_refine_ls_restrained_S_all 1.125
_refine_ls_R_factor_all 0.0256
_refine_ls_R_factor_gt 0.0191
_refine_ls_shift/su_max 0.001
_refine_ls_shift/su_mean 0.000
_refine_ls_structure_factor_coef Fsqd
_refine_ls_weighting_details
; 
 w=1/[\s^2^(Fo^2^)+(0.0147P)^2^+1.6042P] 
 where P=(Fo^2^+2Fc^2^)/3 
;
_refine_ls_weighting_scheme calc
_refine_ls_wR_factor_gt 0.0372
_refine_ls_wR_factor_ref 0.0390
_reflns_Friedel_coverage 0.000
_reflns_number_gt 3819
_reflns_number_total 4288
_reflns_threshold_expression 'I > 2\s(I)'
_cod_data_source_file c7dt03448b2.cif
_cod_data_source_block mo_iajub195_0m
_cod_database_code 7044372
_shelx_space_group_comment
; 
The symmetry employed for this shelxl refinement is uniquely defined 
by the following loop, which should always be used as a source of 
symmetry information in preference to the above space-group names. 
They are only intended as comments. 
;
_shelxl_version_number 2012-9

loop_
_space_group_symop_operation_xyz
'x, y, z'
'-x+1/2, y+1/2, -z+1/2'
'-x, -y, -z'
'x-1/2, -y-1/2, z-1/2'

loop_
_atom_site_label
_atom_site_type_symbol
_atom_site_fract_x
_atom_site_fract_y
_atom_site_fract_z
_atom_site_U_iso_or_equiv
_atom_site_adp_type
_atom_site_occupancy
_atom_site_site_symmetry_order
_atom_site_calc_flag
_atom_site_refinement_flags_posn
_atom_site_refinement_flags_adp
Pt1 Pt 0.39683(2) 0.13415(2) 0.35277(2) 0.00852(3) Uani 1 1 d . .
I1 I 0.60561(2) 0.13087(2) 0.20112(2) 0.01765(5) Uani 1 1 d . .
Cl1 Cl 1.02129(9) 0.00617(4) 0.73160(8) 0.02034(14) Uani 1 1 d . .
N1 N 0.2611(3) 0.13857(12) 0.4970(3) 0.0132(4) Uani 1 1 d . .
N2 N 0.2066(3) 0.18815(12) 0.1640(3) 0.0129(4) Uani 1 1 d . .
C1 C 0.5609(3) 0.08835(13) 0.5360(3) 0.0101(5) Uani 1 1 d . .
C2 C 0.5040(3) 0.08712(14) 0.6631(3) 0.0131(5) Uani 1 1 d . .
C3 C 0.3376(4) 0.11510(15) 0.6328(3) 0.0151(5) Uani 1 1 d . .
H1 H 0.2859 0.1163 0.7095 0.018 Uiso 1 1 calc R U
C4 C 0.0909(4) 0.16748(17) 0.4638(4) 0.0212(6) Uani 1 1 d . .
H2 H 0.0788 0.1862 0.5591 0.025 Uiso 1 1 calc R U
H13 H 0.0075 0.1293 0.4262 0.025 Uiso 1 1 calc R U
C5 C 0.0541(4) 0.22564(16) 0.3457(4) 0.0203(6) Uani 1 1 d . .
H11 H -0.0533 0.2487 0.3398 0.024 Uiso 1 1 calc R U
H12 H 0.1444 0.2614 0.3783 0.024 Uiso 1 1 calc R U
C6 C 0.0420(3) 0.19878(16) 0.1897(4) 0.0189(6) Uani 1 1 d . .
H10 H -0.0191 0.1534 0.1724 0.023 Uiso 1 1 calc R U
H3 H -0.0260 0.2324 0.1124 0.023 Uiso 1 1 calc R U
C7 C 0.2725(4) 0.25857(15) 0.1419(4) 0.0202(6) Uani 1 1 d . .
H4 H 0.3802 0.2530 0.1241 0.030 Uiso 1 1 calc R U
H5 H 0.2890 0.2873 0.2334 0.030 Uiso 1 1 calc R U
H6 H 0.1916 0.2818 0.0538 0.030 Uiso 1 1 calc R U
C8 C 0.1670(4) 0.14947(16) 0.0175(3) 0.0210(6) Uani 1 1 d . .
H8 H 0.1246 0.1025 0.0286 0.032 Uiso 1 1 calc R U
H7 H 0.2691 0.1451 -0.0103 0.032 Uiso 1 1 calc R U
H9 H 0.0812 0.1753 -0.0626 0.032 Uiso 1 1 calc R U
C9 C 0.6013(4) 0.06247(15) 0.8071(3) 0.0182(6) Uani 1 1 d . .
H16 H 0.5570 0.0623 0.8888 0.022 Uiso 1 1 calc R U
C10 C 0.7621(4) 0.03843(15) 0.8294(3) 0.0173(6) Uani 1 1 d . .
H15 H 0.8321 0.0228 0.9268 0.021 Uiso 1 1 calc R U
C11 C 0.8183(3) 0.03785(14) 0.7051(3) 0.0146(5) Uani 1 1 d . .
C12 C 0.7224(3) 0.06096(14) 0.5606(3) 0.0121(5) Uani 1 1 d . .
H14 H 0.7661 0.0582 0.4786 0.015 Uiso 1 1 calc R U

loop_
_atom_site_aniso_label
_atom_site_aniso_U_11
_atom_site_aniso_U_22
_atom_site_aniso_U_33
_atom_site_aniso_U_23
_atom_site_aniso_U_13
_atom_site_aniso_U_12
Pt1 0.00791(5) 0.00868(5) 0.00941(5) -0.00029(4) 0.00345(3) -0.00007(4)
I1 0.01318(8) 0.02894(11) 0.01263(9) 0.00359(7) 0.00670(6) 0.00418(7)
Cl1 0.0167(3) 0.0213(4) 0.0193(3) 0.0034(3) 0.0009(3) 0.0064(3)
N1 0.0128(11) 0.0135(11) 0.0169(11) -0.0025(9) 0.0097(9) 0.0002(9)
N2 0.0101(10) 0.0127(11) 0.0138(11) 0.0009(9) 0.0012(8) 0.0010(9)
C1 0.0122(12) 0.0073(11) 0.0105(12) -0.0002(9) 0.0033(9) -0.0014(9)
C2 0.0154(12) 0.0124(13) 0.0120(12) -0.0016(10) 0.0055(10) -0.0037(10)
C3 0.0180(13) 0.0163(13) 0.0148(13) -0.0018(10) 0.0104(11) -0.0029(11)
C4 0.0128(13) 0.0286(16) 0.0266(16) -0.0011(13) 0.0123(12) 0.0036(12)
C5 0.0148(13) 0.0203(15) 0.0271(16) -0.0022(12) 0.0088(12) 0.0052(11)
C6 0.0091(12) 0.0191(14) 0.0265(16) 0.0008(12) 0.0030(11) 0.0033(11)
C7 0.0202(14) 0.0146(14) 0.0255(16) 0.0063(12) 0.0072(12) 0.0007(11)
C8 0.0178(14) 0.0261(16) 0.0145(14) -0.0031(12) -0.0008(11) 0.0037(12)
C9 0.0259(15) 0.0165(14) 0.0131(13) 0.0004(11) 0.0079(11) -0.0014(12)
C10 0.0219(14) 0.0176(14) 0.0084(12) 0.0034(10) -0.0003(10) -0.0010(11)
C11 0.0144(13) 0.0110(12) 0.0161(13) 0.0004(10) 0.0020(10) 0.0008(10)
C12 0.0142(12) 0.0098(12) 0.0121(12) 0.0007(9) 0.0041(10) 0.0005(10)

loop_
_atom_type_symbol
_atom_type_description
_atom_type_scat_dispersion_real
_atom_type_scat_dispersion_imag
_atom_type_scat_source
C C 0.0033 0.0016 'International Tables Vol C Tables 4.2.6.8 and 6.1.1.4'
H H 0.0000 0.0000 'International Tables Vol C Tables 4.2.6.8 and 6.1.1.4'
N N 0.0061 0.0033 'International Tables Vol C Tables 4.2.6.8 and 6.1.1.4'
Cl Cl 0.1484 0.1585 'International Tables Vol C Tables 4.2.6.8 and 6.1.1.4'
I I -0.4742 1.8119 'International Tables Vol C Tables 4.2.6.8 and 6.1.1.4'
Pt Pt -1.7033 8.3905 'International Tables Vol C Tables 4.2.6.8 and 6.1.1.4'

loop_
_geom_angle_atom_site_label_1
_geom_angle_atom_site_label_2
_geom_angle_atom_site_label_3
_geom_angle
C1 Pt1 N1 80.64(10)
C1 Pt1 N2 175.33(9)
N1 Pt1 N2 94.96(9)
C1 Pt1 I1 92.91(7)
N1 Pt1 I1 172.26(7)
N2 Pt1 I1 91.36(6)
C3 N1 C4 118.1(2)
C3 N1 Pt1 115.01(19)
C4 N1 Pt1 126.86(19)
C8 N2 C7 107.4(2)
C8 N2 C6 105.9(2)
C7 N2 C6 107.9(2)
C8 N2 Pt1 112.52(17)
C7 N2 Pt1 108.90(16)
C6 N2 Pt1 113.88(17)
C12 C1 C2 115.9(2)
C12 C1 Pt1 131.18(19)
C2 C1 Pt1 112.84(18)
C9 C2 C1 123.4(3)
C9 C2 C3 122.4(3)
C1 C2 C3 114.1(2)
N1 C3 C2 117.2(2)
N1 C3 H1 121.4
C2 C3 H1 121.4
N1 C4 C5 112.1(2)
N1 C4 H2 109.2
C5 C4 H2 109.2
N1 C4 H13 109.2
C5 C4 H13 109.2
H2 C4 H13 107.9
C6 C5 C4 112.4(3)
C6 C5 H11 109.1
C4 C5 H11 109.1
C6 C5 H12 109.1
C4 C5 H12 109.1
H11 C5 H12 107.9
N2 C6 C5 115.3(2)
N2 C6 H10 108.4
C5 C6 H10 108.4
N2 C6 H3 108.4
C5 C6 H3 108.4
H10 C6 H3 107.5
N2 C7 H4 109.5
N2 C7 H5 109.5
H4 C7 H5 109.5
N2 C7 H6 109.5
H4 C7 H6 109.5
H5 C7 H6 109.5
N2 C8 H8 109.5
N2 C8 H7 109.5
H8 C8 H7 109.5
N2 C8 H9 109.5
H8 C8 H9 109.5
H7 C8 H9 109.5
C10 C9 C2 119.4(3)
C10 C9 H16 120.3
C2 C9 H16 120.3
C9 C10 C11 117.8(3)
C9 C10 H15 121.1
C11 C10 H15 121.1
C10 C11 C12 123.6(3)
C10 C11 Cl1 118.2(2)
C12 C11 Cl1 118.2(2)
C11 C12 C1 119.7(2)
C11 C12 H14 120.1
C1 C12 H14 120.1

loop_
_geom_bond_atom_site_label_1
_geom_bond_atom_site_label_2
_geom_bond_distance
Pt1 C1 2.002(3)
Pt1 N1 2.031(2)
Pt1 N2 2.199(2)
Pt1 I1 2.5925(2)
Cl1 C11 1.751(3)
N1 C3 1.292(4)
N1 C4 1.469(3)
N2 C8 1.485(4)
N2 C7 1.490(4)
N2 C6 1.496(4)
C1 C12 1.403(4)
C1 C2 1.414(4)
C2 C9 1.398(4)
C2 C3 1.437(4)
C3 H1 0.9500
C4 C5 1.516(4)
C4 H2 0.9900
C4 H13 0.9900
C5 C6 1.509(4)
C5 H11 0.9900
C5 H12 0.9900
C6 H10 0.9900
C6 H3 0.9900
C7 H4 0.9800
C7 H5 0.9800
C7 H6 0.9800
C8 H8 0.9800
C8 H7 0.9800
C8 H9 0.9800
C9 C10 1.378(4)
C9 H16 0.9500
C10 C11 1.386(4)
C10 H15 0.9500
C11 C12 1.389(4)
C12 H14 0.9500

loop_
_geom_torsion_atom_site_label_1
_geom_torsion_atom_site_label_2
_geom_torsion_atom_site_label_3
_geom_torsion_atom_site_label_4
_geom_torsion
C12 C1 C2 C9 1.9(4)
Pt1 C1 C2 C9 -175.3(2)
C12 C1 C2 C3 -179.5(2)
Pt1 C1 C2 C3 3.3(3)
C4 N1 C3 C2 -179.9(2)
Pt1 N1 C3 C2 -2.0(3)
C9 C2 C3 N1 177.7(3)
C1 C2 C3 N1 -0.9(4)
C3 N1 C4 C5 148.7(3)
Pt1 N1 C4 C5 -29.0(4)
N1 C4 C5 C6 68.2(3)
C8 N2 C6 C5 169.5(3)
C7 N2 C6 C5 -75.7(3)
Pt1 N2 C6 C5 45.4(3)
C4 C5 C6 N2 -81.4(3)
C1 C2 C9 C10 0.6(4)
C3 C2 C9 C10 -177.9(3)
C2 C9 C10 C11 -2.0(4)
C9 C10 C11 C12 0.9(4)
C9 C10 C11 Cl1 -179.1(2)
C10 C11 C12 C1 1.7(4)
Cl1 C11 C12 C1 -178.4(2)
C2 C1 C12 C11 -2.9(4)
Pt1 C1 C12 C11 173.6(2)
